data_7010244
loop_
_publ_author_name
'Robson, David A.'
'Bylikin, Sergei Y.'
'Cantuel, Martine'
'Male, Nigel A. H.'
'Rees, Leigh H.'
'Mountford, Philip'
'Schr\"oder, Martin'

_publ_section_title
;
 Neutral and cationic organometallic aluminium and indium complexes of
 mono-pendant arm triazacyclononane ligands
;
_journal_issue 2
_journal_name_full 'Journal of the Chemical Society, Dalton Transactions'
_journal_page_first 157
_journal_paper_doi 10.1039/b007323g
_journal_year 2001
_chemical_compound_source 'synthesis as described'
_chemical_formula_moiety 'C29 H54 Al N3 O'
_chemical_formula_structural 'C29 H54 AL N3 O'
_chemical_formula_sum 'C29 H54 Al N3 O'
_chemical_formula_weight 487.73
_chemical_name_systematic
;
 [Al(L-2)Me2]   
;
_space_group_IT_number 19
_symmetry_cell_setting orthorhombic
_symmetry_space_group_name_Hall 'P 2ac 2ab'
_symmetry_space_group_name_H-M 'P 21 21 21'
_atom_sites_solution_hydrogens geom
_atom_sites_solution_primary direct
_atom_sites_solution_secondary difmap
_audit_creation_method SHELXL
_cell_angle_alpha 90.00
_cell_angle_beta 90.00
_cell_angle_gamma 90.00
_cell_formula_units_Z 4
_cell_length_a 10.3380(6)
_cell_length_b 13.9560(7)
_cell_length_c 20.8520(11)
_cell_measurement_reflns_used 130
_cell_measurement_temperature 293(2)
_cell_measurement_theta_max 0
_cell_measurement_theta_min 0
_cell_volume 3008.5(3)
_computing_cell_refinement DENZO
_computing_data_collection 'Enraf-Nonius DIP2000 Software - XPRESS'
_computing_data_reduction 'DENZO & SCALEPACK'
_computing_molecular_graphics 'Ortep-3 for Windows (Farrugia, 1997)'
_computing_publication_material 'WinGX publication routines (Farrugia, 1998)'
_computing_structure_refinement 'SHELXL-93 (Sheldrick, 1993)'
_computing_structure_solution SIR-92
_diffrn_ambient_temperature 150(2)
_diffrn_measurement_device
;
Enraf-Nonius DIP2000 Image Plate Diffractometer
;
_diffrn_measurement_method 'Omega scans'
_diffrn_radiation_monochromator graphite
_diffrn_radiation_source 'fine-focus sealed tube'
_diffrn_radiation_type MoK\a
_diffrn_radiation_wavelength 0.71073
_diffrn_reflns_av_R_equivalents 0.0338
_diffrn_reflns_av_sigmaI/netI 0.0475
_diffrn_reflns_limit_h_max 12
_diffrn_reflns_limit_h_min 0
_diffrn_reflns_limit_k_max 17
_diffrn_reflns_limit_k_min -17
_diffrn_reflns_limit_l_max 26
_diffrn_reflns_limit_l_min -26
_diffrn_reflns_number 7450
_diffrn_reflns_theta_max 22.50
_diffrn_reflns_theta_min 1.76
_exptl_absorpt_coefficient_mu 0.091
_exptl_absorpt_correction_type none
_exptl_crystal_colour colourless
_exptl_crystal_density_diffrn 1.077
_exptl_crystal_density_meas ?
_exptl_crystal_density_method .
_exptl_crystal_description prism
_exptl_crystal_F_000 1080
_exptl_crystal_size_max 0.3
_exptl_crystal_size_mid 0.3
_exptl_crystal_size_min 0.3
_refine_diff_density_max 0.302
_refine_diff_density_min -0.226
_refine_diff_density_rms 0.056
_refine_ls_abs_structure_details 'Flack H D (1983), Acta Cryst. A39, 876-881'
_refine_ls_abs_structure_Flack 0.59(36)
_refine_ls_extinction_method none
_refine_ls_goodness_of_fit_all 1.410
_refine_ls_goodness_of_fit_obs 1.421
_refine_ls_matrix_type full
_refine_ls_number_parameters 319
_refine_ls_number_reflns 3924
_refine_ls_number_restraints 6
_refine_ls_restrained_S_all 1.421
_refine_ls_restrained_S_obs 1.420
_refine_ls_R_factor_all 0.0746
_refine_ls_R_factor_obs 0.0715
_refine_ls_shift/esd_max -0.017
_refine_ls_shift/esd_mean 0.002
_refine_ls_structure_factor_coef Fsqd
_refine_ls_weighting_details 'w=1/[\s^2^(Fo^2^)+(0.0253P)^2^+3.4590P] where P=(Fo^2^+2Fc^2^)/3'
_refine_ls_weighting_scheme calc
_refine_ls_wR_factor_all 0.1466
_refine_ls_wR_factor_obs 0.1446
_reflns_number_observed 3832
_reflns_number_total 3926
_reflns_observed_criterion >2sigma(I)
_cod_data_source_file b007323g.txt
_cod_data_source_block compound_10
_cod_depositor_comments
;
The following automatic conversions were performed:

'_refine_ls_weighting_scheme' value 'calc
w=1/[\s^2^(Fo^2^)+(0.0253P)^2^+3.4590P] where P=(Fo^2^+2Fc^2^)/3' was
changed to 'calc'. New tag '_refine_ls_weighting_details' was
created. The value of the new tag was set to
'w=1/[\s^2^(Fo^2^)+(0.0253P)^2^+3.4590P] where P=(Fo^2^+2Fc^2^)/3'.

Automatic conversion script
Id: cif_fix_values 3143 2015-03-26 13:38:13Z robertas 
;
_cod_original_cell_volume 3008.5(2)
_cod_database_code 7010244

loop_
_symmetry_equiv_pos_as_xyz
'x, y, z'
'-x+1/2, -y, z+1/2'
'x+1/2, -y+1/2, -z'
'-x, y+1/2, -z+1/2'

loop_
_atom_site_aniso_label
_atom_site_aniso_U_11
_atom_site_aniso_U_22
_atom_site_aniso_U_33
_atom_site_aniso_U_23
_atom_site_aniso_U_13
_atom_site_aniso_U_12
Al1 0.0229(7) 0.0201(8) 0.0238(7) 0.0038(7) 0.0001(6) -0.0010(7)
O17 0.018(2) 0.026(2) 0.049(2) -0.003(2) -0.005(2) -0.005(2)
N7 0.023(2) 0.025(2) 0.026(2) -0.002(2) -0.001(2) -0.003(2)
N1 0.026(2) 0.017(2) 0.015(2) 0.001(2) -0.005(2) -0.002(2)
N4 0.026(2) 0.016(2) 0.029(2) 0.003(2) 0.005(2) -0.002(2)
C10 0.023(3) 0.021(3) 0.020(3) 0.000(2) -0.003(2) 0.001(2)
C3 0.035(3) 0.017(3) 0.019(3) -0.003(2) 0.003(2) 0.001(2)
C12 0.028(3) 0.019(2) 0.023(3) -0.003(2) -0.003(2) -0.007(2)
C13 0.026(3) 0.023(3) 0.015(2) 0.005(2) 0.000(2) -0.001(2)
C14 0.035(3) 0.021(3) 0.025(3) -0.002(2) 0.011(2) 0.004(3)
C15 0.035(3) 0.012(2) 0.019(2) 0.001(2) -0.002(2) 0.001(2)
C5 0.032(3) 0.015(2) 0.048(3) 0.003(2) -0.005(3) -0.004(2)
C8 0.023(3) 0.024(3) 0.020(3) -0.001(2) 0.001(2) 0.000(2)
C71 0.025(3) 0.029(3) 0.040(3) -0.008(3) 0.007(2) -0.008(3)
C9 0.026(3) 0.017(2) 0.020(3) -0.008(2) -0.002(2) 0.002(2)
C11 0.018(2) 0.015(2) 0.019(2) 0.005(2) -0.001(2) 0.004(2)
C2 0.033(3) 0.018(2) 0.013(2) 0.003(2) 0.001(2) 0.000(2)
C6 0.029(3) 0.026(3) 0.034(3) 0.006(2) 0.003(2) -0.008(2)
C131 0.025(3) 0.031(3) 0.031(3) -0.004(2) 0.005(2) 0.004(2)
C16 0.027(3) 0.022(3) 0.023(3) 0.003(2) 0.002(2) -0.005(2)
C151 0.038(3) 0.023(3) 0.027(3) -0.003(2) -0.008(3) -0.007(2)
C43 0.040(3) 0.056(4) 0.040(3) 0.018(3) -0.007(3) -0.003(3)
C153 0.043(3) 0.027(3) 0.042(3) 0.006(3) -0.013(3) -0.010(3)
C132 0.033(3) 0.058(4) 0.048(4) -0.003(3) -0.004(3) 0.010(3)
C42 0.039(3) 0.040(3) 0.058(4) 0.011(3) 0.013(3) 0.012(3)
C41 0.018(3) 0.028(3) 0.037(3) 0.015(2) 0.000(2) 0.003(2)
C19 0.030(3) 0.028(3) 0.035(3) 0.003(2) 0.000(3) -0.004(2)
C72 0.023(3) 0.051(4) 0.035(3) -0.002(3) -0.001(2) -0.009(3)
C73 0.032(3) 0.058(4) 0.037(3) -0.011(3) -0.008(3) -0.004(3)
C154 0.057(4) 0.042(3) 0.039(3) -0.005(3) -0.015(3) -0.016(3)
C133 0.033(3) 0.108(6) 0.043(4) 0.003(4) 0.002(3) 0.018(4)
C18 0.039(3) 0.042(3) 0.036(3) 0.001(3) 0.002(2) -0.001(3)
C152 0.055(4) 0.027(3) 0.069(4) -0.013(3) -0.013(3) -0.001(3)
C134 0.036(3) 0.044(4) 0.104(6) 0.012(4) -0.012(4) 0.012(3)

loop_
_atom_site_label
_atom_site_type_symbol
_atom_site_fract_x
_atom_site_fract_y
_atom_site_fract_z
_atom_site_U_iso_or_equiv
_atom_site_thermal_displace_type
_atom_site_occupancy
_atom_site_calc_flag
_atom_site_refinement_flags
_atom_site_disorder_group
Al1 Al 0.31200(13) 0.11801(10) 0.17284(7) 0.0223(3) Uani 1 d . .
O17 O 0.3899(3) 0.0138(2) 0.1453(2) 0.0311(9) Uani 1 d . .
N7 N 0.6626(4) 0.3524(3) 0.1117(2) 0.0248(10) Uani 1 d . .
N1 N 0.4716(3) 0.2003(3) 0.1701(2) 0.0194(8) Uani 1 d . .
N4 N 0.3603(4) 0.4004(3) 0.1251(2) 0.0235(9) Uani 1 d . .
C10 C 0.5720(4) 0.1409(3) 0.2037(2) 0.0216(11) Uani 1 d . .
H10A H 0.6496(4) 0.1793(3) 0.2085(2) 0.026 Uiso 1 calc R .
H10B H 0.5407(4) 0.1260(3) 0.2464(2) 0.026 Uiso 1 calc R .
C3 C 0.3471(5) 0.3567(3) 0.1877(2) 0.0236(11) Uani 1 d . .
H3A H 0.2674(5) 0.3201(3) 0.1885(2) 0.028 Uiso 1 calc R .
H3B H 0.3392(5) 0.4073(3) 0.2194(2) 0.028 Uiso 1 calc R .
C12 C 0.7368(4) 0.0226(3) 0.1709(2) 0.0233(11) Uani 1 d . .
H12 H 0.7975(4) 0.0650(3) 0.1875(2) 0.028 Uiso 1 calc R .
C13 C 0.7791(4) -0.0636(3) 0.1472(2) 0.0214(11) Uani 1 d . .
C14 C 0.6840(5) -0.1226(3) 0.1215(2) 0.0271(11) Uani 1 d . .
H14 H 0.7095(5) -0.1812(3) 0.1046(2) 0.033 Uiso 1 calc R .
C15 C 0.5535(5) -0.0998(3) 0.1195(2) 0.0219(11) Uani 1 d . .
C5 C 0.4714(5) 0.4641(3) 0.1193(3) 0.0315(13) Uani 1 d . .
H5A H 0.5030(5) 0.4787(3) 0.1620(3) 0.038 Uiso 1 calc R .
H5B H 0.4428(5) 0.5237(3) 0.1001(3) 0.038 Uiso 1 calc R .
C8 C 0.6403(4) 0.2554(3) 0.0875(2) 0.0224(11) Uani 1 d . .
H8A H 0.7042(4) 0.2129(3) 0.1062(2) 0.027 Uiso 1 calc R .
H8B H 0.6534(4) 0.2554(3) 0.0414(2) 0.027 Uiso 1 calc R .
C71 C 0.8005(4) 0.3768(4) 0.1155(2) 0.0312(12) Uani 1 d . .
H71 H 0.8048(4) 0.4451(4) 0.1261(2) 0.037 Uiso 1 calc R .
C9 C 0.5073(4) 0.2162(3) 0.1016(2) 0.0210(11) Uani 1 d . .
H9A H 0.4443(4) 0.2598(3) 0.0832(2) 0.025 Uiso 1 calc R .
H9B H 0.4986(4) 0.1556(3) 0.0793(2) 0.025 Uiso 1 calc R .
C11 C 0.6079(4) 0.0491(3) 0.1712(2) 0.0174(10) Uani 1 d . .
C2 C 0.4565(5) 0.2916(3) 0.2075(2) 0.0217(11) Uani 1 d U .
H2A H 0.5367(5) 0.3274(3) 0.2042(2) 0.026 Uiso 1 calc R .
H2B H 0.4447(5) 0.2751(3) 0.2523(2) 0.026 Uiso 1 calc R .
C6 C 0.5835(5) 0.4248(3) 0.0797(2) 0.0297(13) Uani 1 d . .
H6A H 0.5489(5) 0.3973(3) 0.0406(2) 0.036 Uiso 1 calc R .
H6B H 0.6390(5) 0.4779(3) 0.0676(2) 0.036 Uiso 1 calc R .
C131 C 0.9217(5) -0.0938(4) 0.1469(2) 0.0290(12) Uani 1 d . .
C16 C 0.5155(5) -0.0120(3) 0.1460(2) 0.0239(11) Uani 1 d . .
C151 C 0.4541(5) -0.1681(3) 0.0886(2) 0.0296(12) Uani 1 d . .
C43 C 0.2428(5) 0.4578(4) 0.0303(3) 0.045(2) Uani 1 d . .
H43A H 0.2995(29) 0.5106(18) 0.0214(3) 0.068 Uiso 1 calc R .
H43B H 0.1576(8) 0.4723(26) 0.0147(4) 0.068 Uiso 1 calc R .
H43C H 0.2746(34) 0.4013(10) 0.0093(3) 0.068 Uiso 1 calc R .
C153 C 0.3479(5) -0.1947(4) 0.1351(3) 0.0372(14) Uani 1 d . .
H15A H 0.2826(16) -0.2309(21) 0.1130(4) 0.056 Uiso 1 calc R .
H15B H 0.3102(22) -0.1374(4) 0.1525(12) 0.056 Uiso 1 calc R .
H15C H 0.3834(8) -0.2326(20) 0.1692(9) 0.056 Uiso 1 calc R .
C132 C 1.0032(5) -0.0308(4) 0.1916(3) 0.046(2) Uani 1 d . .
H13A H 1.0914(9) -0.0523(17) 0.1909(14) 0.069 Uiso 1 calc R .
H13B H 0.9700(22) -0.0352(21) 0.2345(4) 0.069 Uiso 1 calc R .
H13C H 0.9991(29) 0.0346(6) 0.1773(10) 0.069 Uiso 1 calc R .
C42 C 0.1922(6) 0.5291(4) 0.1372(3) 0.046(2) Uani 1 d . .
H42A H 0.1058(15) 0.5447(16) 0.1240(13) 0.069 Uiso 1 calc R .
H42B H 0.2488(22) 0.5817(8) 0.1276(14) 0.069 Uiso 1 calc R .
H42C H 0.1934(34) 0.5169(10) 0.1825(3) 0.069 Uiso 1 calc R .
C41 C 0.2373(4) 0.4409(4) 0.1018(2) 0.0277(12) Uani 1 d . .
H41 H 0.1712(4) 0.3917(4) 0.1088(2) 0.033 Uiso 1 calc R .
C19 C 0.1863(5) 0.1634(3) 0.1099(2) 0.0308(12) Uani 1 d . .
H19A H 0.2255(10) 0.2115(16) 0.0833(10) 0.046 Uiso 1 calc R .
H19B H 0.1130(14) 0.1903(20) 0.1317(2) 0.046 Uiso 1 calc R .
H19C H 0.1586(23) 0.1107(5) 0.0837(10) 0.046 Uiso 1 calc R .
C72 C 0.8735(5) 0.3646(4) 0.0528(2) 0.0366(14) Uani 1 d . .
H72A H 0.8810(28) 0.2977(4) 0.0430(8) 0.055 Uiso 1 calc R .
H72B H 0.9583(13) 0.3920(21) 0.0569(6) 0.055 Uiso 1 calc R .
H72C H 0.8274(18) 0.3965(21) 0.0190(4) 0.055 Uiso 1 calc R .
C73 C 0.8664(5) 0.3246(4) 0.1693(3) 0.0424(14) Uani 1 d . .
H73A H 0.9537(12) 0.3471(18) 0.1733(11) 0.064 Uiso 1 calc R .
H73B H 0.8668(29) 0.2571(5) 0.1604(8) 0.064 Uiso 1 calc R .
H73C H 0.8207(20) 0.3363(20) 0.2086(4) 0.064 Uiso 1 calc R .
C154 C 0.3937(6) -0.1183(4) 0.0304(3) 0.0459(15) Uani 1 d . .
H15D H 0.3487(32) -0.0618(16) 0.0442(3) 0.069 Uiso 1 calc R .
H15E H 0.3340(29) -0.1611(11) 0.0099(11) 0.069 Uiso 1 calc R .
H15F H 0.4606(7) -0.1008(25) 0.0007(9) 0.069 Uiso 1 calc R .
C133 C 0.9762(6) -0.0822(6) 0.0806(3) 0.062(2) Uani 1 d . .
H13D H 1.0663(12) -0.0987(31) 0.0808(5) 0.093 Uiso 1 calc R .
H13E H 0.9661(38) -0.0169(9) 0.0670(9) 0.093 Uiso 1 calc R .
H13F H 0.9308(29) -0.1237(23) 0.0515(5) 0.093 Uiso 1 calc R .
C18 C 0.2616(5) 0.1061(4) 0.2634(2) 0.0388(13) Uani 1 d . .
H18A H 0.1698(7) 0.1148(24) 0.2673(3) 0.058 Uiso 1 calc R .
H18B H 0.3055(26) 0.1540(16) 0.2882(3) 0.058 Uiso 1 calc R .
H18C H 0.2848(30) 0.0436(10) 0.2788(5) 0.058 Uiso 1 calc R .
C152 C 0.5155(6) -0.2603(4) 0.0653(3) 0.050(2) Uani 1 d . .
H15G H 0.5782(28) -0.2460(4) 0.0327(14) 0.075 Uiso 1 calc R .
H15H H 0.4499(8) -0.3015(12) 0.0479(17) 0.075 Uiso 1 calc R .
H15I H 0.5574(33) -0.2919(15) 0.1006(5) 0.075 Uiso 1 calc R .
C134 C 0.9363(6) -0.1959(4) 0.1704(4) 0.062(2) Uani 1 d . .
H13G H 0.8964(37) -0.2021(9) 0.2118(10) 0.093 Uiso 1 calc R .
H13H H 1.0265(6) -0.2115(11) 0.1737(20) 0.093 Uiso 1 calc R .
H13I H 0.8953(37) -0.2388(5) 0.1407(11) 0.093 Uiso 1 calc R .

loop_
_atom_type_symbol
_atom_type_description
_atom_type_scat_dispersion_real
_atom_type_scat_dispersion_imag
_atom_type_scat_source
C C 0.0033 0.0016 'International Tables Vol C Tables 4.2.6.8 and 6.1.1.4'
H H 0.0000 0.0000 'International Tables Vol C Tables 4.2.6.8 and 6.1.1.4'
N N 0.0061 0.0033 'International Tables Vol C Tables 4.2.6.8 and 6.1.1.4'
O O 0.0106 0.0060 'International Tables Vol C Tables 4.2.6.8 and 6.1.1.4'
Al Al 0.0645 0.0514 'International Tables Vol C Tables 4.2.6.8 and 6.1.1.4'

loop_
_geom_angle_atom_site_label_1
_geom_angle_atom_site_label_2
_geom_angle_atom_site_label_3
_geom_angle
_geom_angle_site_symmetry_1
_geom_angle_site_symmetry_3
_geom_angle_publ_flag
O17 Al1 C19 110.7(2) . . ?
O17 Al1 C18 111.4(2) . . ?
C19 Al1 C18 119.8(2) . . ?
O17 Al1 N1 95.0(2) . . ?
C19 Al1 N1 110.0(2) . . ?
C18 Al1 N1 107.0(2) . . ?
C16 O17 Al1 131.2(3) . . ?
C6 N7 C8 113.2(4) . . ?
C6 N7 C71 114.0(4) . . ?
C8 N7 C71 112.7(4) . . ?
C9 N1 C2 113.3(3) . . ?
C9 N1 C10 110.9(3) . . ?
C2 N1 C10 107.4(3) . . ?
C9 N1 Al1 108.4(3) . . ?
C2 N1 Al1 112.7(3) . . ?
C10 N1 Al1 103.8(3) . . ?
C3 N4 C5 114.0(4) . . ?
C3 N4 C41 112.2(4) . . ?
C5 N4 C41 114.7(4) . . ?
C11 C10 N1 115.7(4) . . ?
N4 C3 C2 115.4(4) . . ?
C13 C12 C11 123.0(4) . . ?
C12 C13 C14 115.6(4) . . ?
C12 C13 C131 123.3(4) . . ?
C14 C13 C131 121.1(4) . . ?
C15 C14 C13 124.4(4) . . ?
C14 C15 C16 117.5(4) . . ?
C14 C15 C151 121.3(4) . . ?
C16 C15 C151 121.2(4) . . ?
N4 C5 C6 115.2(4) . . ?
N7 C8 C9 114.3(4) . . ?
N7 C71 C73 111.6(4) . . ?
N7 C71 C72 114.3(4) . . ?
C73 C71 C72 111.3(4) . . ?
N1 C9 C8 117.8(4) . . ?
C12 C11 C16 119.8(4) . . ?
C12 C11 C10 118.1(4) . . ?
C16 C11 C10 121.9(4) . . ?
N1 C2 C3 116.6(4) . . ?
N7 C6 C5 115.3(4) . . ?
C133 C131 C134 111.2(5) . . ?
C133 C131 C132 107.0(5) . . ?
C134 C131 C132 106.7(5) . . ?
C133 C131 C13 109.6(4) . . ?
C134 C131 C13 110.7(4) . . ?
C132 C131 C13 111.6(4) . . ?
O17 C16 C11 120.3(4) . . ?
O17 C16 C15 119.9(4) . . ?
C11 C16 C15 119.7(4) . . ?
C153 C151 C152 107.6(4) . . ?
C153 C151 C154 108.9(4) . . ?
C152 C151 C154 107.6(5) . . ?
C153 C151 C15 111.6(4) . . ?
C152 C151 C15 112.3(4) . . ?
C154 C151 C15 108.8(4) . . ?
N4 C41 C42 114.7(4) . . ?
N4 C41 C43 110.7(4) . . ?
C42 C41 C43 111.5(4) . . ?

loop_
_geom_bond_atom_site_label_1
_geom_bond_atom_site_label_2
_geom_bond_distance
_geom_bond_site_symmetry_2
_geom_bond_publ_flag
Al1 O17 1.759(4) . ?
Al1 C19 1.953(5) . ?
Al1 C18 1.965(5) . ?
Al1 N1 2.011(4) . ?
O17 C16 1.348(6) . ?
N7 C6 1.461(6) . ?
N7 C8 1.463(6) . ?
N7 C71 1.468(6) . ?
N1 C9 1.492(6) . ?
N1 C2 1.501(6) . ?
N1 C10 1.502(5) . ?
N4 C3 1.447(6) . ?
N4 C5 1.458(6) . ?
N4 C41 1.473(6) . ?
C10 C11 1.495(6) . ?
C3 C2 1.508(6) . ?
C12 C13 1.371(6) . ?
C12 C11 1.383(6) . ?
C13 C14 1.390(6) . ?
C13 C131 1.533(7) . ?
C14 C15 1.386(7) . ?
C15 C16 1.401(6) . ?
C15 C151 1.543(7) . ?
C5 C6 1.524(7) . ?
C8 C9 1.509(6) . ?
C71 C73 1.501(7) . ?
C71 C72 1.518(7) . ?
C11 C16 1.384(6) . ?
C131 C133 1.502(7) . ?
C131 C134 1.515(8) . ?
C131 C132 1.533(7) . ?
C151 C153 1.510(7) . ?
C151 C152 1.515(7) . ?
C151 C154 1.532(7) . ?
C43 C41 1.511(7) . ?
C42 C41 1.509(7) . ?
